data_7035648
loop_
_publ_author_name
'Visinescu, Diana'
'Alexandru, Maria-Gabriela'
'Madalan, Augustin M.'
'Pichon, C\'eline'
'Duhayon, Carine'
'Sutter, Jean-Pascal'
'Andruh, Marius'

_publ_section_title
;
 Magneto-structural variety of new 3d-4f-4(5)d heterotrimetallic
 complexes.
;
_journal_issue 38
_journal_name_full 'Dalton transactions (Cambridge, England : 2003)'
_journal_page_first 16713
_journal_page_last 16727
_journal_paper_doi 10.1039/c5dt01738f
_journal_volume 44
_journal_year 2015
_chemical_formula_sum 'C46 H44 Ce Cu2 Mo N12 O10'
_chemical_formula_weight 1288.07
_chemical_name_systematic
;
 ?
;
_chemical_properties_physical Photo-sensitive
_space_group_crystal_system triclinic
_space_group_IT_number 2
_space_group_name_Hall '-P 1'
_space_group_name_H-M_alt 'P -1'
_symmetry_space_group_name_Hall '-P 1'
_symmetry_space_group_name_H-M 'P -1'
_atom_sites_solution_hydrogens geom
_audit_creation_method SHELXL-2014
_audit_update_record
;
2015-06-15 deposited with the CCDC.
2015-07-06 downloaded from the CCDC.
;
_cell_angle_alpha 94.748(7)
_cell_angle_beta 102.203(7)
_cell_angle_gamma 116.332(6)
_cell_formula_units_Z 2
_cell_length_a 11.4758(10)
_cell_length_b 12.4508(11)
_cell_length_c 20.8054(17)
_cell_measurement_reflns_used 22081
_cell_measurement_temperature 293(2)
_cell_measurement_theta_max 27.00
_cell_measurement_theta_min 2.17
_cell_volume 2550.7(4)
_computing_cell_refinement X-Area
_computing_data_collection X-Area
_computing_data_reduction X-Area
_computing_molecular_graphics 'Diamond 3.2 (Branderburg, 2014)'
_computing_publication_material 'WinGX (Farrugia, 2013)'
_computing_structure_refinement 'SHELXL-2014 (Sheldrick, 2014)'
_computing_structure_solution 'SHELXS-2014 (Sheldrick, 2014)'
_diffrn_ambient_temperature 293(2)
_diffrn_measured_fraction_theta_full 0.912
_diffrn_measured_fraction_theta_max 0.908
_diffrn_measurement_device_type 'STOE IPDS II'
_diffrn_measurement_method 'omega scans'
_diffrn_radiation_type MoK\a
_diffrn_radiation_wavelength 0.71073
_diffrn_reflns_av_R_equivalents 0.0723
_diffrn_reflns_av_unetI/netI 0.1304
_diffrn_reflns_laue_measured_fraction_full 0.912
_diffrn_reflns_laue_measured_fraction_max 0.908
_diffrn_reflns_limit_h_max 14
_diffrn_reflns_limit_h_min -14
_diffrn_reflns_limit_k_max 15
_diffrn_reflns_limit_k_min -15
_diffrn_reflns_limit_l_max 26
_diffrn_reflns_limit_l_min -26
_diffrn_reflns_number 22081
_diffrn_reflns_point_group_measured_fraction_full 0.912
_diffrn_reflns_point_group_measured_fraction_max 0.908
_diffrn_reflns_theta_full 25.242
_diffrn_reflns_theta_max 26.998
_diffrn_reflns_theta_min 2.174
_diffrn_source 'fine-focus sealed tube'
_exptl_absorpt_coefficient_mu 2.005
_exptl_absorpt_correction_T_max 0.8792
_exptl_absorpt_correction_T_min 0.7550
_exptl_absorpt_correction_type multi-scan
_exptl_absorpt_process_details
;
[c.f. r.h. blessing, acta cryst. (1995), a51, 33-38]
;
_exptl_crystal_colour green
_exptl_crystal_density_diffrn 1.677
_exptl_crystal_description prism
_exptl_crystal_F_000 1284
_exptl_crystal_preparation 'Magnetic properties'
_exptl_crystal_size_max 0.2
_exptl_crystal_size_mid 0.1
_exptl_crystal_size_min 0.05
_refine_diff_density_max 0.466
_refine_diff_density_min -0.909
_refine_diff_density_rms 0.090
_refine_ls_extinction_method none
_refine_ls_goodness_of_fit_ref 0.877
_refine_ls_hydrogen_treatment constr
_refine_ls_matrix_type full
_refine_ls_number_parameters 667
_refine_ls_number_reflns 10111
_refine_ls_number_restraints 0
_refine_ls_restrained_S_all 0.877
_refine_ls_R_factor_all 0.1117
_refine_ls_R_factor_gt 0.0514
_refine_ls_shift/su_max 0.001
_refine_ls_shift/su_mean 0.000
_refine_ls_structure_factor_coef Fsqd
_refine_ls_weighting_details 'w=1/[\s^2^(Fo^2^)+(0.0164P)^2^] where P=(Fo^2^+2Fc^2^)/3'
_refine_ls_weighting_scheme calc
_refine_ls_wR_factor_gt 0.0694
_refine_ls_wR_factor_ref 0.0805
_reflns_Friedel_coverage 0.000
_reflns_number_gt 5839
_reflns_number_total 10111
_reflns_threshold_expression 'I > 2\s(I)'
_cod_data_source_file c5dt01738f2.cif
_cod_data_source_block Compound_2
_cod_depositor_comments 'Adding full bibliography for 7035647--7035658.cif.'
_cod_database_code 7035648
_shelx_space_group_comment
;
The symmetry employed for this shelxl refinement is uniquely defined
by the following loop, which should always be used as a source of
symmetry information in preference to the above space-group names.
They are only intended as comments.
;
_shelxl_version_number 2014-3

loop_
_space_group_symop_operation_xyz
'x, y, z'
'-x, -y, -z'

loop_
_atom_site_label
_atom_site_type_symbol
_atom_site_fract_x
_atom_site_fract_y
_atom_site_fract_z
_atom_site_U_iso_or_equiv
_atom_site_adp_type
_atom_site_occupancy
_atom_site_site_symmetry_order
_atom_site_calc_flag
_atom_site_refinement_flags_posn
_atom_site_refinement_flags_adp
_atom_site_refinement_flags_occupancy
_atom_site_disorder_assembly
_atom_site_disorder_group
C1 C 0.8693(8) 0.4453(8) 0.4201(3) 0.082(3) Uani 1 1 d . . . . .
H1A H 0.9527 0.4999 0.4118 0.123 Uiso 1 1 calc R U . . .
H1B H 0.8448 0.4903 0.4495 0.123 Uiso 1 1 calc R U . . .
H1C H 0.8803 0.3830 0.4408 0.123 Uiso 1 1 calc R U . . .
C2 C 0.6379(8) 0.3084(7) 0.3596(3) 0.050(2) Uani 1 1 d . . . . .
C3 C 0.5881(9) 0.3061(8) 0.4153(3) 0.067(3) Uani 1 1 d . . . . .
H3 H 0.6430 0.3622 0.4552 0.081 Uiso 1 1 calc R U . . .
C4 C 0.4601(10) 0.2223(10) 0.4115(4) 0.096(4) Uani 1 1 d . . . . .
H4 H 0.4289 0.2209 0.4494 0.116 Uiso 1 1 calc R U . . .
C5 C 0.3753(9) 0.1395(9) 0.3537(4) 0.078(3) Uani 1 1 d . . . . .
H5 H 0.2871 0.0838 0.3521 0.094 Uiso 1 1 calc R U . . .
C6 C 0.4233(8) 0.1396(6) 0.2958(3) 0.052(2) Uani 1 1 d . . . . .
C7 C 0.5530(7) 0.2268(6) 0.2978(3) 0.0402(17) Uani 1 1 d . . . . .
C8 C 0.3302(8) 0.0450(7) 0.2383(4) 0.066(3) Uani 1 1 d . . . . .
H8 H 0.2487 -0.0121 0.2440 0.079 Uiso 1 1 calc R U . . .
C9 C 0.2403(10) -0.0845(9) 0.1339(5) 0.117(5) Uani 0.58 1 d . . P A 1
H9A H 0.2693 -0.1465 0.1378 0.140 Uiso 0.58 1 calc R U P A 1
H9B H 0.1599 -0.1107 0.1496 0.140 Uiso 0.58 1 calc R U P A 1
C10 C 0.2038(16) -0.0807(17) 0.0652(10) 0.087(7) Uani 0.58 1 d . . P A 1
H10A H 0.1732 -0.0199 0.0610 0.105 Uiso 0.58 1 calc R U P A 1
H10B H 0.1281 -0.1594 0.0417 0.105 Uiso 0.58 1 calc R U P A 1
C11 C 0.3154(9) -0.0514(8) 0.0309(4) 0.076(3) Uani 0.58 1 d . . P A 1
H11A H 0.3613 -0.0993 0.0427 0.091 Uiso 0.58 1 calc R U P A 1
H11B H 0.2777 -0.0710 -0.0174 0.091 Uiso 0.58 1 calc R U P A 1
C9A C 0.2403(10) -0.0845(9) 0.1339(5) 0.117(5) Uani 0.42 1 d . . P A 2
H9A1 H 0.2144 -0.1486 0.1597 0.140 Uiso 0.42 1 calc R U P A 2
H9A2 H 0.1616 -0.0738 0.1165 0.140 Uiso 0.42 1 calc R U P A 2
C10A C 0.277(3) -0.1230(18) 0.0795(11) 0.091(9) Uani 0.42 1 d . . P A 2
H10C H 0.2014 -0.2013 0.0554 0.109 Uiso 0.42 1 calc R U P A 2
H10D H 0.3516 -0.1386 0.0984 0.109 Uiso 0.42 1 calc R U P A 2
C11A C 0.3154(9) -0.0514(8) 0.0309(4) 0.076(3) Uani 0.42 1 d . . P A 2
H11C H 0.2336 -0.0594 0.0010 0.091 Uiso 0.42 1 calc R U P A 2
H11D H 0.3541 -0.0874 0.0045 0.091 Uiso 0.42 1 calc R U P A 2
C12 C 0.4304(8) 0.1448(8) 0.0094(3) 0.057(2) Uani 1 1 d . . . . .
H12 H 0.3790 0.1035 -0.0343 0.069 Uiso 1 1 calc R U . . .
C13 C 0.5206(8) 0.2731(7) 0.0179(3) 0.050(2) Uani 1 1 d . . . . .
C14 C 0.5104(10) 0.3267(9) -0.0392(3) 0.072(3) Uani 1 1 d . . . . .
H14 H 0.4467 0.2783 -0.0794 0.087 Uiso 1 1 calc R U . . .
C15 C 0.5905(11) 0.4453(10) -0.0364(4) 0.081(3) Uani 1 1 d . . . . .
H15 H 0.5820 0.4783 -0.0746 0.097 Uiso 1 1 calc R U . . .
C16 C 0.6868(9) 0.5199(8) 0.0233(3) 0.066(2) Uani 1 1 d . . . . .
H16 H 0.7431 0.6022 0.0252 0.079 Uiso 1 1 calc R U . . .
C17 C 0.6974(8) 0.4704(7) 0.0794(3) 0.0479(19) Uani 1 1 d . . . . .
C18 C 0.6164(7) 0.3466(7) 0.0787(3) 0.0417(17) Uani 1 1 d . . . . .
C19 C 0.8767(9) 0.6647(7) 0.1442(4) 0.078(3) Uani 1 1 d . . . . .
H19A H 0.9324 0.7035 0.1894 0.117 Uiso 1 1 calc R U . . .
H19B H 0.9330 0.6686 0.1153 0.117 Uiso 1 1 calc R U . . .
H19C H 0.8257 0.7062 0.1293 0.117 Uiso 1 1 calc R U . . .
C20 C 0.4656(7) 0.4170(7) 0.2037(3) 0.059(2) Uani 1 1 d . . . . .
H20A H 0.4603 0.3633 0.1660 0.089 Uiso 1 1 calc R U . . .
H20B H 0.4035 0.3705 0.2275 0.089 Uiso 1 1 calc R U . . .
H20C H 0.4427 0.4775 0.1881 0.089 Uiso 1 1 calc R U . . .
C21 C 0.6208(8) 0.5574(7) 0.3047(3) 0.051(2) Uani 1 1 d . . . . .
C22 C 0.5195(8) 0.5638(9) 0.3262(4) 0.077(3) Uani 1 1 d . . . . .
H22 H 0.4294 0.5115 0.3030 0.092 Uiso 1 1 calc R U . . .
C23 C 0.5532(11) 0.6514(11) 0.3844(4) 0.100(4) Uani 1 1 d . . . . .
H23 H 0.4849 0.6571 0.3993 0.120 Uiso 1 1 calc R U . . .
C24 C 0.6858(10) 0.7273(9) 0.4187(4) 0.084(3) Uani 1 1 d . . . . .
H24 H 0.7071 0.7866 0.4557 0.101 Uiso 1 1 calc R U . . .
C25 C 0.7889(8) 0.7167(7) 0.3986(3) 0.059(2) Uani 1 1 d . . . . .
C26 C 0.7578(7) 0.6304(6) 0.3397(3) 0.0471(19) Uani 1 1 d . . . . .
C27 C 0.9255(9) 0.7945(8) 0.4399(4) 0.073(3) Uani 1 1 d . . . . .
H27 H 0.9345 0.8452 0.4781 0.087 Uiso 1 1 calc R U . . .
C28 C 1.1579(11) 0.8857(14) 0.4854(6) 0.134(6) Uani 0.49 1 d . . P B 1
H28A H 1.1358 0.9393 0.5110 0.161 Uiso 0.49 1 calc R U P B 1
H28B H 1.1764 0.8356 0.5150 0.161 Uiso 0.49 1 calc R U P B 1
C29 C 1.2680(19) 0.9532(15) 0.4725(8) 0.061(5) Uani 0.49 1 d . . P B 1
H29A H 1.3318 1.0093 0.5138 0.073 Uiso 0.49 1 calc R U P B 1
H29B H 1.2508 1.0019 0.4415 0.073 Uiso 0.49 1 calc R U P B 1
C30 C 1.3379(9) 0.8835(9) 0.4413(4) 0.087(3) Uani 0.49 1 d . . P B 1
H30A H 1.4218 0.9433 0.4345 0.105 Uiso 0.49 1 calc R U P B 1
H30B H 1.3596 0.8375 0.4728 0.105 Uiso 0.49 1 calc R U P B 1
C28A C 1.1579(11) 0.8857(14) 0.4854(6) 0.134(6) Uani 0.51 1 d . . P B 2
H28C H 1.1865 0.9684 0.4778 0.161 Uiso 0.51 1 calc R U P B 2
H28D H 1.1338 0.8830 0.5274 0.161 Uiso 0.51 1 calc R U P B 2
C29A C 1.261(2) 0.866(2) 0.4929(8) 0.082(6) Uani 0.51 1 d . . P B 2
H29C H 1.2297 0.7818 0.4985 0.098 Uiso 0.51 1 calc R U P B 2
H29D H 1.3253 0.9173 0.5351 0.098 Uiso 0.51 1 calc R U P B 2
C30A C 1.3379(9) 0.8835(9) 0.4413(4) 0.087(3) Uani 0.51 1 d . . P B 2
H30C H 1.3731 0.9674 0.4351 0.105 Uiso 0.51 1 calc R U P B 2
H30D H 1.4139 0.8682 0.4568 0.105 Uiso 0.51 1 calc R U P B 2
C31 C 1.3131(8) 0.7906(7) 0.3354(4) 0.057(2) Uani 1 1 d . . . . .
H31 H 1.4055 0.8444 0.3482 0.069 Uiso 1 1 calc R U . . .
C32 C 1.2607(7) 0.7073(7) 0.2710(4) 0.050(2) Uani 1 1 d . . . . .
C33 C 1.3545(9) 0.7195(8) 0.2339(4) 0.076(3) Uani 1 1 d . . . . .
H33 H 1.4426 0.7832 0.2494 0.092 Uiso 1 1 calc R U . . .
C34 C 1.3178(9) 0.6399(9) 0.1763(5) 0.086(3) Uani 1 1 d . . . . .
H34 H 1.3797 0.6501 0.1517 0.103 Uiso 1 1 calc R U . . .
C35 C 1.1857(8) 0.5414(8) 0.1533(4) 0.070(3) Uani 1 1 d . . . . .
H35 H 1.1601 0.4862 0.1136 0.084 Uiso 1 1 calc R U . . .
C36 C 1.0949(7) 0.5269(7) 0.1894(3) 0.050(2) Uani 1 1 d . . . . .
C37 C 1.1283(7) 0.6119(6) 0.2479(3) 0.0439(18) Uani 1 1 d . . . . .
C38 C 0.9270(9) 0.3299(7) 0.1188(4) 0.081(3) Uani 1 1 d . . . . .
H38A H 0.8337 0.2711 0.1111 0.122 Uiso 1 1 calc R U . . .
H38B H 0.9406 0.3588 0.0782 0.122 Uiso 1 1 calc R U . . .
H38C H 0.9829 0.2923 0.1321 0.122 Uiso 1 1 calc R U . . .
C39 C 0.9852(7) 0.9216(6) 0.2737(3) 0.0431(18) Uani 1 1 d . . . . .
C40 C 0.7285(8) 0.8364(7) 0.2203(3) 0.048(2) Uani 1 1 d . . . . .
C41 C 0.7142(7) 1.0338(6) 0.1845(3) 0.0440(18) Uani 1 1 d . . . . .
C42 C 0.9033(7) 1.2084(7) 0.2747(3) 0.052(2) Uani 1 1 d . . . . .
C43 C 0.8858(7) 0.9700(7) 0.1508(3) 0.052(2) Uani 1 1 d . . . . .
C44 C 1.0717(8) 1.1512(7) 0.2381(4) 0.065(2) Uani 1 1 d . . . . .
C45 C 1.0085(8) 1.0952(8) 0.3536(3) 0.061(2) Uani 1 1 d . . . . .
C46 C 0.7458(8) 0.9993(7) 0.3139(4) 0.059(2) Uani 1 1 d . . . . .
Cu1 Cu 0.50280(8) 0.14657(7) 0.15217(4) 0.0413(2) Uani 1 1 d . . . . .
Cu2 Cu 1.04905(8) 0.72133(7) 0.35028(4) 0.0417(2) Uani 1 1 d . . . . .
Ce1 Ce 0.79787(4) 0.43138(4) 0.24219(2) 0.03329(11) Uani 1 1 d . . . . .
Mo1 Mo 0.88113(6) 1.02636(5) 0.25156(3) 0.03657(16) Uani 1 1 d . . . . .
N1 N 0.3483(6) 0.0312(6) 0.1797(3) 0.0605(19) Uani 1 1 d . . . . .
N2 N 0.4128(6) 0.0820(5) 0.0539(3) 0.0509(17) Uani 1 1 d . . . . .
N3 N 1.0341(7) 0.8028(6) 0.4312(3) 0.068(2) Uani 1 1 d . . . . .
N4 N 1.2483(6) 0.7988(5) 0.3763(3) 0.0525(17) Uani 1 1 d . . . . .
N5 N 1.0393(6) 0.8654(5) 0.2865(3) 0.0493(16) Uani 1 1 d . . . . .
N6 N 0.6480(6) 0.7356(6) 0.2037(3) 0.0587(18) Uani 1 1 d . . . . .
N7 N 0.6287(6) 1.0437(6) 0.1522(3) 0.0595(19) Uani 1 1 d . . . . .
N8 N 0.9129(6) 1.3029(6) 0.2841(3) 0.0597(19) Uani 1 1 d . . . . .
N9 N 0.8871(8) 0.9380(8) 0.0978(3) 0.083(3) Uani 1 1 d . . . . .
N10 N 1.1674(9) 1.2158(8) 0.2270(5) 0.112(3) Uani 1 1 d . . . . .
N11 N 1.0801(8) 1.1323(8) 0.4064(3) 0.102(3) Uani 1 1 d . . . . .
N12 N 0.6717(8) 0.9873(7) 0.3459(3) 0.082(3) Uani 1 1 d . . . . .
O1 O 0.7650(5) 0.3896(4) 0.35802(19) 0.0513(14) Uani 1 1 d . . . . .
O2 O 0.6018(4) 0.2373(4) 0.24500(19) 0.0405(12) Uani 1 1 d . . . . .
O1W O 0.8647(19) 0.7920(13) -0.0455(8) 0.288(8) Uani 1 1 d . . . . .
O3 O 0.6344(4) 0.3043(4) 0.13472(19) 0.0449(12) Uani 1 1 d . . . . .
O2W O 0.7842(13) 0.5178(19) 0.5816(5) 0.396(14) Uani 1 1 d . . . . .
O4 O 0.7853(5) 0.5388(4) 0.1421(2) 0.0521(14) Uani 1 1 d . . . . .
O5 O 0.6010(4) 0.4765(4) 0.2477(2) 0.0461(12) Uani 1 1 d . . . . .
O6 O 0.8529(4) 0.6198(4) 0.31699(19) 0.0399(12) Uani 1 1 d . . . . .
O7 O 1.0335(4) 0.5964(4) 0.2786(2) 0.0406(12) Uani 1 1 d . . . . .
O8 O 0.9627(5) 0.4320(5) 0.1714(2) 0.0559(15) Uani 1 1 d . . . . .

loop_
_atom_site_aniso_label
_atom_site_aniso_U_11
_atom_site_aniso_U_22
_atom_site_aniso_U_33
_atom_site_aniso_U_23
_atom_site_aniso_U_13
_atom_site_aniso_U_12
C1 0.066(6) 0.095(7) 0.039(4) 0.012(4) -0.007(4) 0.009(5)
C2 0.054(5) 0.044(4) 0.038(3) 0.013(3) 0.011(3) 0.011(4)
C3 0.071(6) 0.081(6) 0.041(4) 0.011(4) 0.019(4) 0.026(5)
C4 0.080(7) 0.122(9) 0.066(5) 0.017(6) 0.041(6) 0.021(7)
C5 0.061(6) 0.100(7) 0.057(5) 0.022(5) 0.033(4) 0.016(5)
C6 0.050(5) 0.047(4) 0.055(4) 0.016(4) 0.019(4) 0.017(4)
C7 0.038(4) 0.031(3) 0.047(3) 0.011(3) 0.009(3) 0.013(3)
C8 0.040(4) 0.058(5) 0.066(5) 0.012(4) 0.023(4) -0.010(4)
C9 0.080(7) 0.073(7) 0.096(7) -0.023(6) 0.009(6) -0.038(6)
C10 0.051(10) 0.057(11) 0.117(15) -0.030(10) 0.006(10) 0.009(9)
C11 0.063(6) 0.045(5) 0.074(5) -0.023(5) 0.003(5) 0.000(4)
C9A 0.080(7) 0.073(7) 0.096(7) -0.023(6) 0.009(6) -0.038(6)
C10A 0.10(2) 0.030(11) 0.066(14) -0.027(11) -0.005(14) -0.016(13)
C11A 0.063(6) 0.045(5) 0.074(5) -0.023(5) 0.003(5) 0.000(4)
C12 0.055(5) 0.073(6) 0.035(4) -0.008(4) 0.002(4) 0.030(5)
C13 0.056(5) 0.063(5) 0.031(3) 0.009(4) 0.010(3) 0.029(4)
C14 0.088(7) 0.086(7) 0.032(4) 0.015(4) 0.009(4) 0.036(6)
C15 0.131(9) 0.097(8) 0.033(4) 0.029(5) 0.025(5) 0.066(8)
C16 0.088(7) 0.063(5) 0.054(4) 0.026(4) 0.031(5) 0.034(5)
C17 0.061(5) 0.056(5) 0.039(3) 0.019(3) 0.020(3) 0.034(4)
C18 0.048(4) 0.051(4) 0.029(3) 0.018(3) 0.014(3) 0.023(4)
C19 0.099(7) 0.037(4) 0.074(5) 0.015(4) 0.016(5) 0.015(5)
C20 0.044(4) 0.065(5) 0.059(4) 0.005(4) -0.001(4) 0.026(4)
C21 0.050(5) 0.057(5) 0.048(4) 0.009(4) 0.019(4) 0.026(4)
C22 0.048(5) 0.111(8) 0.070(5) -0.001(5) 0.014(4) 0.040(5)
C23 0.087(8) 0.154(11) 0.085(6) -0.001(7) 0.037(6) 0.079(8)
C24 0.077(7) 0.100(7) 0.075(5) -0.016(5) 0.022(5) 0.048(6)
C25 0.064(5) 0.059(5) 0.051(4) 0.000(4) 0.029(4) 0.024(4)
C26 0.049(4) 0.047(4) 0.049(4) 0.007(3) 0.018(3) 0.023(4)
C27 0.075(6) 0.075(6) 0.055(4) -0.020(4) 0.011(4) 0.032(5)
C28 0.071(7) 0.165(12) 0.093(7) -0.084(8) -0.009(7) 0.026(9)
C29 0.061(12) 0.034(9) 0.054(9) -0.013(8) 0.019(9) -0.004(9)
C30 0.059(6) 0.100(8) 0.068(5) -0.034(5) -0.016(4) 0.031(5)
C28A 0.071(7) 0.165(12) 0.093(7) -0.084(8) -0.009(7) 0.026(9)
C29A 0.082(15) 0.069(13) 0.048(9) -0.017(9) -0.025(10) 0.021(12)
C30A 0.059(6) 0.100(8) 0.068(5) -0.034(5) -0.016(4) 0.031(5)
C31 0.040(4) 0.049(5) 0.066(4) 0.000(4) 0.004(4) 0.012(4)
C32 0.034(4) 0.041(4) 0.067(4) 0.008(4) 0.019(4) 0.009(3)
C33 0.050(5) 0.067(6) 0.092(6) 0.003(5) 0.025(5) 0.011(5)
C34 0.054(6) 0.091(7) 0.103(7) 0.002(6) 0.048(5) 0.017(5)
C35 0.055(5) 0.070(6) 0.080(5) -0.005(5) 0.025(4) 0.026(5)
C36 0.039(4) 0.049(4) 0.060(4) -0.001(4) 0.018(4) 0.019(4)
C37 0.041(4) 0.042(4) 0.051(4) 0.010(3) 0.013(3) 0.021(3)
C38 0.077(6) 0.068(6) 0.075(5) -0.033(5) 0.018(5) 0.023(5)
C39 0.033(4) 0.039(4) 0.046(4) 0.010(3) 0.002(3) 0.011(3)
C40 0.049(5) 0.050(5) 0.046(4) 0.020(4) 0.027(4) 0.018(4)
C41 0.041(4) 0.042(4) 0.046(4) 0.000(3) 0.006(3) 0.022(4)
C42 0.042(4) 0.044(4) 0.053(4) -0.005(4) -0.001(3) 0.015(4)
C43 0.043(4) 0.050(5) 0.059(4) 0.016(4) 0.022(4) 0.015(4)
C44 0.044(5) 0.042(5) 0.098(6) 0.009(5) 0.019(5) 0.013(4)
C45 0.060(5) 0.073(6) 0.048(4) -0.002(4) -0.002(4) 0.041(5)
C46 0.052(5) 0.063(5) 0.051(4) -0.003(4) 0.010(4) 0.023(4)
Cu1 0.0341(5) 0.0358(5) 0.0406(4) -0.0029(4) 0.0035(4) 0.0099(4)
Cu2 0.0418(5) 0.0323(5) 0.0405(4) -0.0006(4) 0.0057(4) 0.0125(4)
Ce1 0.0310(2) 0.0264(2) 0.03360(18) 0.00103(16) 0.00661(17) 0.00789(18)
Mo1 0.0330(3) 0.0336(3) 0.0395(3) 0.0060(3) 0.0060(3) 0.0147(3)
N1 0.038(3) 0.052(4) 0.061(4) -0.006(3) 0.005(3) 0.001(3)
N2 0.047(4) 0.045(4) 0.045(3) -0.006(3) -0.001(3) 0.017(3)
N3 0.068(5) 0.056(4) 0.056(4) -0.013(3) 0.015(3) 0.012(4)
N4 0.041(3) 0.045(4) 0.059(3) 0.000(3) 0.002(3) 0.017(3)
N5 0.036(3) 0.036(3) 0.062(3) 0.012(3) -0.001(3) 0.011(3)
N6 0.049(4) 0.045(4) 0.059(4) 0.011(3) 0.008(3) 0.006(3)
N7 0.055(4) 0.059(4) 0.058(3) -0.009(3) -0.007(3) 0.034(4)
N8 0.055(4) 0.040(4) 0.075(4) 0.003(3) 0.001(3) 0.024(3)
N9 0.090(6) 0.115(7) 0.053(4) 0.020(4) 0.030(4) 0.052(5)
N10 0.070(6) 0.073(6) 0.191(10) 0.040(6) 0.059(7) 0.019(5)
N11 0.096(6) 0.142(8) 0.058(4) -0.024(5) -0.015(4) 0.069(6)
N12 0.071(5) 0.105(6) 0.057(4) -0.003(4) 0.033(4) 0.027(5)
O1 0.044(3) 0.051(3) 0.032(2) 0.006(2) 0.004(2) 0.003(3)
O2 0.037(3) 0.035(3) 0.035(2) 0.001(2) 0.005(2) 0.008(2)
O1W 0.44(2) 0.261(16) 0.360(17) 0.173(14) 0.275(18) 0.249(17)
O3 0.040(3) 0.042(3) 0.036(2) -0.003(2) -0.004(2) 0.012(2)
O2W 0.173(11) 0.54(3) 0.119(7) 0.028(11) -0.027(7) -0.097(14)
O4 0.067(3) 0.038(3) 0.041(2) 0.011(2) 0.016(2) 0.015(3)
O5 0.033(3) 0.047(3) 0.048(2) -0.001(2) 0.007(2) 0.014(2)
O6 0.042(3) 0.031(2) 0.045(2) 0.001(2) 0.015(2) 0.016(2)
O7 0.032(2) 0.028(2) 0.054(2) -0.001(2) 0.015(2) 0.008(2)
O8 0.048(3) 0.054(3) 0.057(3) -0.011(3) 0.017(2) 0.019(3)

loop_
_atom_type_symbol
_atom_type_description
_atom_type_scat_dispersion_real
_atom_type_scat_dispersion_imag
_atom_type_scat_source
C C 0.0033 0.0016 'International Tables Vol C Tables 4.2.6.8 and 6.1.1.4'
H H 0.0000 0.0000 'International Tables Vol C Tables 4.2.6.8 and 6.1.1.4'
Ce Ce -0.2486 2.6331 'International Tables Vol C Tables 4.2.6.8 and 6.1.1.4'
Cu Cu 0.3201 1.2651 'International Tables Vol C Tables 4.2.6.8 and 6.1.1.4'
Mo Mo -1.6832 0.6857 'International Tables Vol C Tables 4.2.6.8 and 6.1.1.4'
N N 0.0061 0.0033 'International Tables Vol C Tables 4.2.6.8 and 6.1.1.4'
O O 0.0106 0.0060 'International Tables Vol C Tables 4.2.6.8 and 6.1.1.4'

loop_
_geom_angle_atom_site_label_1
_geom_angle_atom_site_label_2
_geom_angle_atom_site_label_3
_geom_angle
_geom_angle_site_symmetry_1
_geom_angle_site_symmetry_3
O1 C1 H1A 109.5 . .
O1 C1 H1B 109.5 . .
H1A C1 H1B 109.5 . .
O1 C1 H1C 109.5 . .
H1A C1 H1C 109.5 . .
H1B C1 H1C 109.5 . .
O1 C2 C3 124.7(6) . .
O1 C2 C7 115.0(6) . .
C3 C2 C7 120.3(7) . .
C4 C3 C2 120.1(7) . .
C4 C3 H3 120.0 . .
C2 C3 H3 120.0 . .
C3 C4 C5 121.9(8) . .
C3 C4 H4 119.0 . .
C5 C4 H4 119.0 . .
C4 C5 C6 119.3(8) . .
C4 C5 H5 120.3 . .
C6 C5 H5 120.3 . .
C7 C6 C5 119.9(6) . .
C7 C6 C8 124.4(6) . .
C5 C6 C8 115.7(7) . .
O2 C7 C6 123.4(5) . .
O2 C7 C2 118.3(6) . .
C6 C7 C2 118.4(6) . .
N1 C8 C6 126.6(7) . .
N1 C8 H8 116.7 . .
C6 C8 H8 116.7 . .
C10 C9 N1 116.8(11) . .
C10 C9 H9A 108.1 . .
N1 C9 H9A 108.1 . .
C10 C9 H9B 108.1 . .
N1 C9 H9B 108.1 . .
H9A C9 H9B 107.3 . .
C9 C10 C11 115.2(14) . .
C9 C10 H10A 108.5 . .
C11 C10 H10A 108.5 . .
C9 C10 H10B 108.5 . .
C11 C10 H10B 108.5 . .
H10A C10 H10B 107.5 . .
N2 C11 C10 107.9(8) . .
N2 C11 H11A 110.1 . .
C10 C11 H11A 110.1 . .
N2 C11 H11B 110.1 . .
C10 C11 H11B 110.1 . .
H11A C11 H11B 108.4 . .
H10C C10A H10D 106.6 . .
N2 C12 C13 127.7(6) . .
N2 C12 H12 116.2 . .
C13 C12 H12 116.2 . .
C18 C13 C14 119.2(7) . .
C18 C13 C12 123.9(7) . .
C14 C13 C12 117.0(7) . .
C15 C14 C13 121.4(7) . .
C15 C14 H14 119.3 . .
C13 C14 H14 119.3 . .
C14 C15 C16 120.4(8) . .
C14 C15 H15 119.8 . .
C16 C15 H15 119.8 . .
C17 C16 C15 119.2(8) . .
C17 C16 H16 120.4 . .
C15 C16 H16 120.4 . .
C16 C17 O4 123.3(7) . .
C16 C17 C18 122.4(7) . .
O4 C17 C18 114.2(6) . .
O3 C18 C17 119.1(5) . .
O3 C18 C13 123.5(7) . .
C17 C18 C13 117.4(6) . .
O4 C19 H19A 109.5 . .
O4 C19 H19B 109.5 . .
H19A C19 H19B 109.5 . .
O4 C19 H19C 109.5 . .
H19A C19 H19C 109.5 . .
H19B C19 H19C 109.5 . .
O5 C20 H20A 109.5 . .
O5 C20 H20B 109.5 . .
H20A C20 H20B 109.5 . .
O5 C20 H20C 109.5 . .
H20A C20 H20C 109.5 . .
H20B C20 H20C 109.5 . .
C22 C21 O5 124.6(7) . .
C22 C21 C26 122.4(6) . .
O5 C21 C26 112.9(6) . .
C21 C22 C23 119.1(8) . .
C21 C22 H22 120.5 . .
C23 C22 H22 120.5 . .
C24 C23 C22 120.3(8) . .
C24 C23 H23 119.9 . .
C22 C23 H23 119.9 . .
C23 C24 C25 120.6(7) . .
C23 C24 H24 119.7 . .
C25 C24 H24 119.7 . .
C24 C25 C26 120.2(7) . .
C24 C25 C27 117.3(6) . .
C26 C25 C27 122.5(7) . .
O6 C26 C21 120.1(5) . .
O6 C26 C25 122.6(6) . .
C21 C26 C25 117.3(7) . .
N3 C27 C25 128.6(6) . .
N3 C27 H27 115.7 . .
C25 C27 H27 115.7 . .
C29 C28 N3 121.3(13) . .
C29 C28 H28A 107.0 . .
N3 C28 H28A 107.0 . .
C29 C28 H28B 107.0 . .
N3 C28 H28B 107.0 . .
H28A C28 H28B 106.7 . .
C28 C29 C30 116.0(16) . .
C28 C29 H29A 108.3 . .
C30 C29 H29A 108.3 . .
C28 C29 H29B 108.3 . .
C30 C29 H29B 108.3 . .
H29A C29 H29B 107.4 . .
N4 C30 C29 111.8(8) . .
N4 C30 H30A 109.3 . .
C29 C30 H30A 109.3 . .
N4 C30 H30B 109.3 . .
C29 C30 H30B 109.3 . .
H30A C30 H30B 107.9 . .
H29C C29A H29D 106.7 . .
N4 C31 C32 127.9(7) . .
N4 C31 H31 116.1 . .
C32 C31 H31 116.1 . .
C37 C32 C33 119.8(6) . .
C37 C32 C31 123.3(7) . .
C33 C32 C31 116.7(6) . .
C34 C33 C32 120.9(8) . .
C34 C33 H33 119.5 . .
C32 C33 H33 119.5 . .
C33 C34 C35 119.9(8) . .
C33 C34 H34 120.1 . .
C35 C34 H34 120.1 . .
C36 C35 C34 119.9(7) . .
C36 C35 H35 120.1 . .
C34 C35 H35 120.1 . .
C35 C36 O8 124.2(6) . .
C35 C36 C37 121.5(7) . .
O8 C36 C37 114.2(6) . .
O7 C37 C32 123.5(6) . .
O7 C37 C36 118.6(6) . .
C32 C37 C36 117.9(7) . .
O8 C38 H38A 109.5 . .
O8 C38 H38B 109.5 . .
H38A C38 H38B 109.5 . .
O8 C38 H38C 109.5 . .
H38A C38 H38C 109.5 . .
H38B C38 H38C 109.5 . .
N5 C39 Mo1 178.6(7) . .
N6 C40 Mo1 179.7(7) . .
N7 C41 Mo1 175.8(6) . .
N8 C42 Mo1 177.3(7) . .
N9 C43 Mo1 178.7(8) . .
N10 C44 Mo1 175.7(10) . .
N11 C45 Mo1 177.1(7) . .
N12 C46 Mo1 177.4(8) . .
N1 Cu1 O2 92.3(2) . .
N1 Cu1 O3 159.1(2) . .
O2 Cu1 O3 80.08(17) . .
N1 Cu1 N2 94.7(2) . .
O2 Cu1 N2 170.4(2) . .
O3 Cu1 N2 91.1(2) . .
N1 Cu1 N7 101.7(3) . 1_545
O2 Cu1 N7 93.38(19) . 1_545
O3 Cu1 N7 98.2(2) . 1_545
N2 Cu1 N7 91.6(2) . 1_545
O6 Cu2 N3 92.0(2) . .
O6 Cu2 N4 169.9(2) . .
N3 Cu2 N4 96.4(3) . .
O6 Cu2 O7 78.58(16) . .
N3 Cu2 O7 163.3(3) . .
N4 Cu2 O7 91.9(2) . .
O6 Cu2 N5 90.7(2) . .
N3 Cu2 N5 94.4(3) . .
N4 Cu2 N5 94.1(2) . .
O7 Cu2 N5 99.43(19) . .
O6 Ce1 O3 137.47(16) . .
O6 Ce1 O7 61.04(14) . .
O3 Ce1 O7 136.07(15) . .
O6 Ce1 O2 119.04(14) . .
O3 Ce1 O2 62.19(14) . .
O7 Ce1 O2 156.19(15) . .
O6 Ce1 O1 69.27(15) . .
O3 Ce1 O1 124.23(15) . .
O7 Ce1 O1 98.98(14) . .
O2 Ce1 O1 62.44(13) . .
O6 Ce1 O4 88.74(14) . .
O3 Ce1 O4 62.73(15) . .
O7 Ce1 O4 82.83(15) . .
O2 Ce1 O4 120.62(14) . .
O1 Ce1 O4 152.95(16) . .
O6 Ce1 O5 62.71(13) . .
O3 Ce1 O5 80.28(14) . .
O7 Ce1 O5 120.69(14) . .
O2 Ce1 O5 72.04(15) . .
O1 Ce1 O5 77.30(16) . .
O4 Ce1 O5 78.66(16) . .
O6 Ce1 N8 118.32(16) . 1_545
O3 Ce1 N8 103.77(17) . 1_545
O7 Ce1 N8 81.85(18) . 1_545
O2 Ce1 N8 77.90(18) . 1_545
O1 Ce1 N8 70.48(19) . 1_545
O4 Ce1 N8 136.01(18) . 1_545
O5 Ce1 N8 143.41(19) . 1_545
O6 Ce1 O8 119.71(15) . .
O3 Ce1 O8 79.41(14) . .
O7 Ce1 O8 61.67(13) . .
O2 Ce1 O8 120.83(14) . .
O1 Ce1 O8 137.26(17) . .
O4 Ce1 O8 67.13(17) . .
O5 Ce1 O8 145.36(16) . .
N8 Ce1 O8 69.3(2) 1_545 .
C39 Mo1 C44 81.7(3) . .
C39 Mo1 C45 70.8(3) . .
C44 Mo1 C45 78.2(3) . .
C39 Mo1 C46 109.7(3) . .
C44 Mo1 C46 144.1(3) . .
C45 Mo1 C46 74.2(3) . .
C39 Mo1 C41 145.7(2) . .
C44 Mo1 C41 111.7(3) . .
C45 Mo1 C41 141.3(3) . .
C46 Mo1 C41 78.5(3) . .
C39 Mo1 C40 73.9(3) . .
C44 Mo1 C40 140.9(3) . .
C45 Mo1 C40 119.8(3) . .
C46 Mo1 C40 74.0(3) . .
C41 Mo1 C40 76.9(3) . .
C39 Mo1 C42 142.2(2) . .
C44 Mo1 C42 73.0(3) . .
C45 Mo1 C42 76.7(3) . .
C46 Mo1 C42 78.6(3) . .
C41 Mo1 C42 71.4(2) . .
C40 Mo1 C42 141.5(3) . .
C39 Mo1 C43 80.9(3) . .
C44 Mo1 C43 71.4(3) . .
C45 Mo1 C43 141.0(3) . .
C46 Mo1 C43 142.5(3) . .
C41 Mo1 C43 74.4(3) . .
C40 Mo1 C43 74.9(3) . .
C42 Mo1 C43 115.6(3) . .
C8 N1 C9 113.1(7) . .
C8 N1 Cu1 124.8(5) . .
C9 N1 Cu1 122.1(5) . .
C12 N2 C11 116.7(6) . .
C12 N2 Cu1 125.2(5) . .
C11 N2 Cu1 118.1(6) . .
C27 N3 C28 115.4(7) . .
C27 N3 Cu2 124.9(5) . .
C28 N3 Cu2 119.6(6) . .
C31 N4 C30 113.0(6) . .
C31 N4 Cu2 122.1(5) . .
C30 N4 Cu2 124.5(5) . .
C39 N5 Cu2 143.5(6) . .
C41 N7 Cu1 142.6(5) . 1_565
C42 N8 Ce1 142.4(6) . 1_565
C2 O1 C1 118.2(5) . .
C2 O1 Ce1 117.0(3) . .
C1 O1 Ce1 124.9(4) . .
C7 O2 Cu1 127.0(4) . .
C7 O2 Ce1 120.3(3) . .
Cu1 O2 Ce1 108.41(19) . .
C18 O3 Cu1 125.2(4) . .
C18 O3 Ce1 124.2(4) . .
Cu1 O3 Ce1 108.42(19) . .
C17 O4 C19 116.1(6) . .
C17 O4 Ce1 119.7(4) . .
C19 O4 Ce1 123.7(4) . .
C21 O5 C20 114.5(5) . .
C21 O5 Ce1 117.0(4) . .
C20 O5 Ce1 128.0(4) . .
C26 O6 Cu2 128.1(4) . .
C26 O6 Ce1 120.3(4) . .
Cu2 O6 Ce1 110.07(18) . .
C37 O7 Cu2 124.4(4) . .
C37 O7 Ce1 126.0(3) . .
Cu2 O7 Ce1 108.48(18) . .
C36 O8 C38 117.6(5) . .
C36 O8 Ce1 119.4(3) . .
C38 O8 Ce1 122.5(4) . .

loop_
_geom_bond_atom_site_label_1
_geom_bond_atom_site_label_2
_geom_bond_distance
_geom_bond_site_symmetry_2
C1 O1 1.430(7) .
C1 H1A 0.9600 .
C1 H1B 0.9600 .
C1 H1C 0.9600 .
C2 O1 1.367(8) .
C2 C3 1.394(9) .
C2 C7 1.418(8) .
C3 C4 1.353(11) .
C3 H3 0.9300 .
C4 C5 1.366(11) .
C4 H4 0.9300 .
C5 C6 1.426(9) .
C5 H5 0.9300 .
C6 C7 1.389(9) .
C6 C8 1.438(9) .
C7 O2 1.325(7) .
C8 N1 1.290(8) .
C8 H8 0.9300 .
C9 C10 1.41(2) .
C9 N1 1.486(9) .
C9 H9A 0.9700 .
C9 H9B 0.9700 .
C10 C11 1.516(19) .
C10 H10A 0.9700 .
C10 H10B 0.9700 .
C11 N2 1.494(9) .
C11 H11A 0.9700 .
C11 H11B 0.9700 .
C10A H10C 0.9700 .
C10A H10D 0.9700 .
C12 N2 1.251(9) .
C12 C13 1.437(11) .
C12 H12 0.9300 .
C13 C18 1.406(8) .
C13 C14 1.418(11) .
C14 C15 1.338(12) .
C14 H14 0.9300 .
C15 C16 1.396(11) .
C15 H15 0.9300 .
C16 C17 1.371(10) .
C16 H16 0.9300 .
C17 O4 1.394(7) .
C17 C18 1.400(10) .
C18 O3 1.332(7) .
C19 O4 1.439(8) .
C19 H19A 0.9600 .
C19 H19B 0.9600 .
C19 H19C 0.9600 .
C20 O5 1.438(7) .
C20 H20A 0.9600 .
C20 H20B 0.9600 .
C20 H20C 0.9600 .
C21 C22 1.361(10) .
C21 O5 1.399(7) .
C21 C26 1.403(10) .
C22 C23 1.419(10) .
C22 H22 0.9300 .
C23 C24 1.368(12) .
C23 H23 0.9300 .
C24 C25 1.389(10) .
C24 H24 0.9300 .
C25 C26 1.429(8) .
C25 C27 1.442(11) .
C26 O6 1.330(8) .
C27 N3 1.258(9) .
C27 H27 0.9300 .
C28 C29 1.270(19) .
C28 N3 1.478(10) .
C28 H28A 0.9700 .
C28 H28B 0.9700 .
C29 C30 1.60(2) .
C29 H29A 0.9700 .
C29 H29B 0.9700 .
C30 N4 1.488(8) .
C30 H30A 0.9700 .
C30 H30B 0.9700 .
C29A H29C 0.9700 .
C29A H29D 0.9700 .
C31 N4 1.269(9) .
C31 C32 1.452(9) .
C31 H31 0.9300 .
C32 C37 1.395(9) .
C32 C33 1.416(10) .
C33 C34 1.347(10) .
C33 H33 0.9300 .
C34 C35 1.407(11) .
C34 H34 0.9300 .
C35 C36 1.367(10) .
C35 H35 0.9300 .
C36 O8 1.391(8) .
C36 C37 1.406(8) .
C37 O7 1.326(7) .
C38 O8 1.449(7) .
C38 H38A 0.9600 .
C38 H38B 0.9600 .
C38 H38C 0.9600 .
C39 N5 1.136(8) .
C39 Mo1 2.143(8) .
C40 N6 1.146(8) .
C40 Mo1 2.162(8) .
C41 N7 1.129(8) .
C41 Mo1 2.161(7) .
C42 N8 1.128(8) .
C42 Mo1 2.165(7) .
C43 N9 1.148(8) .
C43 Mo1 2.174(7) .
C44 N10 1.123(10) .
C44 Mo1 2.143(9) .
C45 N11 1.136(8) .
C45 Mo1 2.158(7) .
C46 N12 1.154(9) .
C46 Mo1 2.160(8) .
Cu1 N1 1.960(6) .
Cu1 O2 1.967(3) .
Cu1 O3 1.997(5) .
Cu1 N2 1.999(5) .
Cu1 N7 2.318(6) 1_545
Cu2 O6 1.953(4) .
Cu2 N3 1.971(6) .
Cu2 N4 1.971(6) .
Cu2 O7 1.983(4) .
Cu2 N5 2.345(7) .
Ce1 O6 2.447(4) .
Ce1 O3 2.456(4) .
Ce1 O7 2.461(4) .
Ce1 O2 2.482(4) .
Ce1 O1 2.576(4) .
Ce1 O4 2.579(5) .
Ce1 O5 2.580(4) .
Ce1 N8 2.584(7) 1_545
Ce1 O8 2.630(5) .
N7 Cu1 2.318(6) 1_565
N8 Ce1 2.584(7) 1_565
